data_4022827
loop_
_publ_author_name
'Ra\,sit \,Cali\,skan'
'Mohamed Fadelalla Ali'
'Ertan \,Sahin'
'William H. Watson'
'Metin Balci'

_publ_section_title
;
 Unusual Manganese(III)-Mediated Oxidative Free Radical Additions
 of 1,3-Dicarbonyl Compounds to Benzonorbornadiene
 and 7-Heterobenzonorbornadienes: Mechanistic Studies
;
_journal_name_full 'Journal of Organic Chemistry'
_journal_page_first 3353
_journal_page_last 3359
_journal_paper_doi 10.1021/jo0625711
_journal_volume 72
_journal_year 2007
_chemical_formula_sum 'C18 H20 O3'
_chemical_formula_weight 284.34
_chemical_name_systematic
; 
 ? 
;
_space_group_IT_number 56
_symmetry_cell_setting orthorhombic
_symmetry_space_group_name_Hall '-P 2ab 2ac'
_symmetry_space_group_name_H-M 'P c c n'
_atom_sites_solution_hydrogens geom
_atom_sites_solution_primary direct
_atom_sites_solution_secondary difmap
_audit_creation_method SHELXL-97
_cell_angle_alpha 90.00
_cell_angle_beta 90.00
_cell_angle_gamma 90.00
_cell_formula_units_Z 8
_cell_length_a 17.283(2)
_cell_length_b 22.136(3)
_cell_length_c 7.4999(9)
_cell_measurement_reflns_used 899
_cell_measurement_temperature 213(2)
_cell_measurement_theta_max 28.75
_cell_measurement_theta_min 3.00
_cell_volume 2869.2(6)
_computing_cell_refinement 'Bruker SMART'
_computing_data_collection 'Bruker SMART'
_computing_data_reduction 'Bruker SAINT'
_computing_molecular_graphics 'Bruker SHELXTL'
_computing_publication_material 'Bruker SHELXTL'
_computing_structure_refinement 'SHELXL-97 (Sheldrick, 1997)'
_computing_structure_solution 'SHELXS-97 (Sheldrick, 1990)'
_diffrn_ambient_temperature 213(2)
_diffrn_measured_fraction_theta_full 1.000
_diffrn_measured_fraction_theta_max 1.000
_diffrn_measurement_device_type 'CCD area detector'
_diffrn_measurement_method 'phi and omega scans'
_diffrn_radiation_monochromator graphite
_diffrn_radiation_source 'fine-focus sealed tube'
_diffrn_radiation_type MoK\a
_diffrn_radiation_wavelength 0.71073
_diffrn_reflns_av_R_equivalents 0.0889
_diffrn_reflns_av_sigmaI/netI 0.0686
_diffrn_reflns_limit_h_max 20
_diffrn_reflns_limit_h_min -20
_diffrn_reflns_limit_k_max 26
_diffrn_reflns_limit_k_min -26
_diffrn_reflns_limit_l_max 8
_diffrn_reflns_limit_l_min -8
_diffrn_reflns_number 19307
_diffrn_reflns_theta_full 25.00
_diffrn_reflns_theta_max 25.00
_diffrn_reflns_theta_min 1.49
_exptl_absorpt_coefficient_mu 0.088
_exptl_absorpt_correction_T_max 0.9341
_exptl_absorpt_correction_T_min 0.8974
_exptl_absorpt_correction_type empirical
_exptl_crystal_colour Colorless
_exptl_crystal_density_diffrn 1.316
_exptl_crystal_density_meas 0
_exptl_crystal_density_method 'not measured'
_exptl_crystal_description Plate
_exptl_crystal_F_000 1216
_exptl_crystal_size_max 0.43
_exptl_crystal_size_mid 0.17
_exptl_crystal_size_min 0.032
_refine_diff_density_max 0.189
_refine_diff_density_min -0.200
_refine_diff_density_rms 0.040
_refine_ls_extinction_coef 0.0007(2)
_refine_ls_extinction_expression Fc^*^=kFc[1+0.001xFc^2^\l^3^/sin(2\q)]^-1/4^
_refine_ls_extinction_method SHELXL
_refine_ls_goodness_of_fit_ref 1.041
_refine_ls_hydrogen_treatment mixed
_refine_ls_matrix_type full
_refine_ls_number_parameters 205
_refine_ls_number_reflns 2533
_refine_ls_number_restraints 0
_refine_ls_restrained_S_all 1.041
_refine_ls_R_factor_all 0.1131
_refine_ls_R_factor_gt 0.0619
_refine_ls_shift/su_max 5.675
_refine_ls_shift/su_mean 0.123
_refine_ls_structure_factor_coef Fsqd
_refine_ls_weighting_details 'calc w=1/[\s^2^(Fo^2^)+(0.0498P)^2^+0.0000P] where P=(Fo^2^+2Fc^2^)/3'
_refine_ls_weighting_scheme calc
_refine_ls_wR_factor_gt 0.1020
_refine_ls_wR_factor_ref 0.1180
_reflns_number_gt 1743
_reflns_number_total 2533
_reflns_threshold_expression >2sigma(I)
_cod_data_source_file jo0625711si20070213_111404.cif
_cod_data_source_block w1194m
_cod_depositor_comments
;
The following automatic conversions were performed:
'_symmetry_cell_setting' value 'Orthorhombic' changed to 'orthorhombic'
according to '/home/saulius/struct/CIF-dictionaries/cif_core.dic'
dictionary named 'cif_core.dic' version 2.4.1 from 2010-06-29.

Automatic conversion script
Id: cif_fix_enum 1527 2010-12-29 10:47:43Z saulius 
;
_cod_database_code 4022827

loop_
_symmetry_equiv_pos_as_xyz
'x, y, z'
'-x+1/2, -y+1/2, z'
'-x, y+1/2, -z+1/2'
'x+1/2, -y, -z+1/2'
'-x, -y, -z'
'x-1/2, y-1/2, -z'
'x, -y-1/2, z-1/2'
'-x-1/2, y, z-1/2'

loop_
_atom_site_label
_atom_site_type_symbol
_atom_site_fract_x
_atom_site_fract_y
_atom_site_fract_z
_atom_site_U_iso_or_equiv
_atom_site_adp_type
_atom_site_occupancy
_atom_site_symmetry_multiplicity
_atom_site_calc_flag
_atom_site_refinement_flags
O1 O 0.23375(9) 0.52339(7) 0.2136(2) 0.0280(5) Uani 1 1 d .
O2 O 0.07005(10) 0.50306(8) 0.7114(2) 0.0349(5) Uani 1 1 d .
O3 O 0.17569(9) 0.42964(7) 0.1752(2) 0.0296(5) Uani 1 1 d .
C1 C 0.18891(15) 0.56626(11) 0.3250(3) 0.0269(6) Uani 1 1 d .
H1 H 0.2149(13) 0.5797(10) 0.436(3) 0.032 Uiso 1 1 calc .
C2 C 0.16357(14) 0.61584(11) 0.2022(3) 0.0267(6) Uani 1 1 d .
C3 C 0.18366(16) 0.67562(11) 0.1847(3) 0.0347(7) Uani 1 1 d .
H3 H 0.2206 0.6933 0.2604 0.042 Uiso 1 1 calc R
C4 C 0.14769(16) 0.70911(12) 0.0519(4) 0.0407(8) Uani 1 1 d .
H4 H 0.1595 0.7503 0.0393 0.049 Uiso 1 1 calc R
C5 C 0.09492(17) 0.68264(12) -0.0615(3) 0.0425(8) Uani 1 1 d .
H5 H 0.0716 0.7061 -0.1511 0.051 Uiso 1 1 calc R
C6 C 0.07543(17) 0.62197(12) -0.0462(3) 0.0356(7) Uani 1 1 d .
H6 H 0.0399 0.6040 -0.1248 0.043 Uiso 1 1 calc R
C7 C 0.10995(15) 0.58888(11) 0.0881(3) 0.0271(6) Uani 1 1 d .
C8 C 0.10180(15) 0.52427(11) 0.1481(3) 0.0260(6) Uani 1 1 d .
H8 H 0.0542(14) 0.5030(9) 0.110(3) 0.031 Uiso 1 1 calc .
C9 C 0.11405(15) 0.53072(11) 0.3518(3) 0.0245(6) Uani 1 1 d .
H9 H 0.0731(13) 0.5554(9) 0.409(3) 0.029 Uiso 1 1 calc .
C10 C 0.17809(15) 0.49175(11) 0.1127(4) 0.0270(6) Uani 1 1 d .
H10 H 0.1911(13) 0.4932(10) -0.016(3) 0.032 Uiso 1 1 calc .
C11 C 0.12362(13) 0.47072(11) 0.4404(3) 0.0224(6) Uani 1 1 d .
C12 C 0.15173(14) 0.42388(11) 0.3482(3) 0.0248(6) Uani 1 1 d .
C13 C 0.16218(15) 0.36155(11) 0.4185(3) 0.0300(7) Uani 1 1 d .
H13A H 0.2162 0.3561 0.4546 0.036 Uiso 1 1 calc R
H13B H 0.1512 0.3325 0.3232 0.036 Uiso 1 1 calc R
C14 C 0.10942(15) 0.34814(11) 0.5782(3) 0.0284(6) Uani 1 1 d .
C15 C 0.11517(16) 0.40132(10) 0.7084(3) 0.0315(7) Uani 1 1 d .
H15A H 0.0780 0.3950 0.8052 0.038 Uiso 1 1 calc R
H15B H 0.1671 0.4016 0.7611 0.038 Uiso 1 1 calc R
C16 C 0.10006(14) 0.46230(11) 0.6253(3) 0.0258(6) Uani 1 1 d .
C17 C 0.02602(16) 0.33926(12) 0.5169(4) 0.0388(8) Uani 1 1 d .
H17A H -0.0071 0.3337 0.6201 0.058 Uiso 1 1 calc R
H17B H 0.0229 0.3039 0.4409 0.058 Uiso 1 1 calc R
H17C H 0.0092 0.3746 0.4508 0.058 Uiso 1 1 calc R
C18 C 0.13644(16) 0.29040(12) 0.6713(4) 0.0451(8) Uani 1 1 d .
H18A H 0.1896 0.2953 0.7105 0.068 Uiso 1 1 calc R
H18B H 0.1333 0.2567 0.5888 0.068 Uiso 1 1 calc R
H18C H 0.1036 0.2825 0.7736 0.068 Uiso 1 1 calc R

loop_
_atom_site_aniso_label
_atom_site_aniso_U_11
_atom_site_aniso_U_22
_atom_site_aniso_U_33
_atom_site_aniso_U_23
_atom_site_aniso_U_13
_atom_site_aniso_U_12
O1 0.0250(10) 0.0313(10) 0.0278(10) -0.0018(8) 0.0005(8) 0.0006(8)
O2 0.0387(12) 0.0343(11) 0.0315(11) -0.0078(9) 0.0079(9) -0.0007(9)
O3 0.0390(12) 0.0260(10) 0.0238(10) -0.0004(8) 0.0056(9) 0.0032(8)
C1 0.0307(16) 0.0263(15) 0.0236(15) -0.0025(12) -0.0036(13) 0.0013(13)
C2 0.0318(16) 0.0244(16) 0.0238(15) -0.0032(12) 0.0016(12) 0.0004(13)
C3 0.0433(18) 0.0306(17) 0.0303(16) -0.0044(13) 0.0013(14) -0.0059(14)
C4 0.059(2) 0.0237(16) 0.0389(18) 0.0043(14) 0.0015(16) -0.0033(15)
C5 0.059(2) 0.0343(18) 0.0347(17) 0.0062(14) -0.0050(16) 0.0066(15)
C6 0.0418(18) 0.0337(17) 0.0314(16) 0.0008(13) -0.0078(14) 0.0024(14)
C7 0.0283(15) 0.0283(15) 0.0248(14) -0.0007(12) 0.0014(13) 0.0022(13)
C8 0.0265(15) 0.0247(15) 0.0269(15) -0.0007(12) -0.0017(13) -0.0025(12)
C9 0.0267(15) 0.0228(15) 0.0241(15) -0.0044(11) 0.0047(12) 0.0040(12)
C10 0.0336(17) 0.0249(15) 0.0225(14) 0.0005(12) 0.0013(13) -0.0023(13)
C11 0.0219(14) 0.0247(14) 0.0206(14) 0.0000(12) 0.0003(11) -0.0018(12)
C12 0.0221(14) 0.0309(16) 0.0215(15) 0.0003(12) 0.0010(12) -0.0018(12)
C13 0.0336(16) 0.0247(15) 0.0316(16) -0.0018(12) 0.0008(13) 0.0025(12)
C14 0.0329(17) 0.0228(14) 0.0296(15) 0.0033(12) 0.0009(13) -0.0019(12)
C15 0.0379(17) 0.0317(17) 0.0248(15) 0.0043(12) 0.0002(13) -0.0042(13)
C16 0.0220(14) 0.0311(15) 0.0244(15) -0.0060(13) -0.0031(12) -0.0060(13)
C17 0.0418(19) 0.0322(17) 0.0424(17) -0.0038(13) 0.0014(15) -0.0045(14)
C18 0.059(2) 0.0351(18) 0.0412(18) 0.0081(14) -0.0027(15) 0.0011(15)

loop_
_atom_type_symbol
_atom_type_description
_atom_type_scat_dispersion_real
_atom_type_scat_dispersion_imag
_atom_type_scat_source
C C 0.0033 0.0016 'International Tables Vol C Tables 4.2.6.8 and 6.1.1.4'
H H 0.0000 0.0000 'International Tables Vol C Tables 4.2.6.8 and 6.1.1.4'
O O 0.0106 0.0060 'International Tables Vol C Tables 4.2.6.8 and 6.1.1.4'

loop_
_geom_angle_atom_site_label_1
_geom_angle_atom_site_label_2
_geom_angle_atom_site_label_3
_geom_angle
C10 O1 C1 105.29(18)
C12 O3 C10 113.75(18)
O1 C1 C2 106.0(2)
O1 C1 C9 100.78(18)
C2 C1 C9 102.1(2)
C3 C2 C7 121.4(2)
C3 C2 C1 133.6(2)
C7 C2 C1 104.9(2)
C2 C3 C4 118.0(2)
C5 C4 C3 120.8(3)
C4 C5 C6 121.4(3)
C7 C6 C5 117.9(2)
C6 C7 C2 120.5(2)
C6 C7 C8 132.9(2)
C2 C7 C8 106.6(2)
C7 C8 C10 108.4(2)
C7 C8 C9 101.21(19)
C10 C8 C9 95.6(2)
C11 C9 C1 115.0(2)
C11 C9 C8 111.8(2)
C1 C9 C8 91.94(19)
O1 C10 O3 108.44(19)
O1 C10 C8 105.2(2)
O3 C10 C8 111.4(2)
C12 C11 C16 119.6(2)
C12 C11 C9 119.9(2)
C16 C11 C9 120.4(2)
C11 C12 O3 121.9(2)
C11 C12 C13 125.4(2)
O3 C12 C13 112.7(2)
C12 C13 C14 112.6(2)
C18 C14 C17 108.6(2)
C18 C14 C15 109.3(2)
C17 C14 C15 110.6(2)
C18 C14 C13 109.7(2)
C17 C14 C13 110.6(2)
C15 C14 C13 108.1(2)
C16 C15 C14 114.4(2)
O2 C16 C11 121.7(2)
O2 C16 C15 120.9(2)
C11 C16 C15 117.3(2)

loop_
_geom_bond_atom_site_label_1
_geom_bond_atom_site_label_2
_geom_bond_distance
O1 C10 1.410(3)
O1 C1 1.483(3)
O2 C16 1.225(3)
O3 C12 1.368(3)
O3 C10 1.453(3)
C1 C2 1.498(3)
C1 C9 1.527(3)
C2 C3 1.374(3)
C2 C7 1.395(3)
C3 C4 1.389(3)
C4 C5 1.378(4)
C5 C6 1.389(3)
C6 C7 1.381(3)
C7 C8 1.506(3)
C8 C10 1.526(3)
C8 C9 1.549(3)
C9 C11 1.494(3)
C11 C12 1.338(3)
C11 C16 1.457(3)
C12 C13 1.488(3)
C13 C14 1.534(3)
C14 C18 1.530(3)
C14 C17 1.526(3)
C14 C15 1.533(3)
C15 C16 1.509(3)
